data_4089080
loop_
_publ_author_name
'Bienfait, Andr\'e M.'
'Wolf, Benjamin M.'
'T\"ornroos, Karl W.'
'Anwander, Reiner'

_publ_section_title
;
 Donor-Solvent-Dependent Cluster Formation of (C5Me5)SmI2(THF)x-Type
 Half-Sandwich Complexes
;
_journal_issue 21
_journal_name_full Organometallics
_journal_page_first 3743
_journal_paper_doi 10.1021/acs.organomet.6b00695
_journal_volume 35
_journal_year 2016
_chemical_formula_moiety 'C22 H39 I2 O3 Sm'
_chemical_formula_sum 'C22 H39 I2 O3 Sm'
_chemical_formula_weight 755.68
_space_group_crystal_system trigonal
_space_group_IT_number 148
_space_group_name_Hall '-R 3'
_space_group_name_H-M_alt 'R -3 :H'
_atom_sites_solution_hydrogens geom
_audit_creation_method SHELXL-2014/7
_cell_angle_alpha 90
_cell_angle_beta 90
_cell_angle_gamma 120
_cell_formula_units_Z 18
_cell_length_a 42.013(3)
_cell_length_b 42.013(3)
_cell_length_c 8.9650(7)
_cell_measurement_reflns_used 9894
_cell_measurement_temperature 123(2)
_cell_measurement_theta_max 24.57
_cell_measurement_theta_min 2.53
_cell_volume 13704.0(17)
_computing_cell_refinement 'Bruker AXS SAINT V7.68A, 2009'
_computing_data_collection 'Bruker AXS APEX2'
_computing_data_reduction 'Bruker AXS SAINT V7.68A, 2009'
_computing_molecular_graphics 'ORTPEP-3, J. Appl. Cryst. (2012). 45, 849&#x0096;854'
_computing_publication_material 'Bruker SHELXTL'
_computing_structure_refinement 'SHELXL-2014/7 (Sheldrick, 2014)'
_computing_structure_solution 'SHELXT (Sheldrick, 2014)'
_diffrn_ambient_temperature 123(2)
_diffrn_measured_fraction_theta_full 0.999
_diffrn_measured_fraction_theta_max 0.999
_diffrn_measurement_device_type 'Bruker APEX-II Pt135 CCD'
_diffrn_measurement_method '\w scans'
_diffrn_radiation_type MoK\a
_diffrn_radiation_wavelength 0.71073
_diffrn_reflns_av_R_equivalents 0.0861
_diffrn_reflns_av_unetI/netI 0.0401
_diffrn_reflns_Laue_measured_fraction_full 0.999
_diffrn_reflns_Laue_measured_fraction_max 0.999
_diffrn_reflns_limit_h_max 49
_diffrn_reflns_limit_h_min -50
_diffrn_reflns_limit_k_max 50
_diffrn_reflns_limit_k_min -49
_diffrn_reflns_limit_l_max 10
_diffrn_reflns_limit_l_min -10
_diffrn_reflns_number 52018
_diffrn_reflns_point_group_measured_fraction_full 0.999
_diffrn_reflns_point_group_measured_fraction_max 0.999
_diffrn_reflns_theta_full 25.053
_diffrn_reflns_theta_max 25.053
_diffrn_reflns_theta_min 1.679
_diffrn_source 'Bruker TXS Rotating anode'
_exptl_absorpt_coefficient_mu 3.971
_exptl_absorpt_correction_type multi-scan
_exptl_absorpt_process_details 'SADABS-2008/1, Bruker AXS'
_exptl_crystal_colour red
_exptl_crystal_density_diffrn 1.648
_exptl_crystal_description lath
_exptl_crystal_F_000 6534
_exptl_crystal_size_max 0.216
_exptl_crystal_size_mid 0.081
_exptl_crystal_size_min 0.021
_exptl_transmission_factor_max 1.0000
_exptl_transmission_factor_min 0.6803
_refine_diff_density_max 1.396
_refine_diff_density_min -0.778
_refine_diff_density_rms 0.170
_refine_ls_extinction_method none
_refine_ls_goodness_of_fit_ref 1.080
_refine_ls_hydrogen_treatment constr
_refine_ls_matrix_type full
_refine_ls_number_parameters 308
_refine_ls_number_reflns 5403
_refine_ls_number_restraints 71
_refine_ls_restrained_S_all 1.075
_refine_ls_R_factor_all 0.0597
_refine_ls_R_factor_gt 0.0416
_refine_ls_shift/su_max 0.001
_refine_ls_shift/su_mean 0.000
_refine_ls_structure_factor_coef Fsqd
_refine_ls_weighting_details 'w=1/[\s^2^(Fo^2^)+(0.0581P)^2^+265.3791P] where P=(Fo^2^+2Fc^2^)/3'
_refine_ls_weighting_scheme calc
_refine_ls_wR_factor_gt 0.1187
_refine_ls_wR_factor_ref 0.1264
_reflns_Friedel_coverage 0.000
_reflns_number_gt 4248
_reflns_number_total 5403
_reflns_threshold_expression 'I > 2\s(I)'
_cod_data_source_file om6b00695_si_002.cif
_cod_data_source_block Compound1
_cod_original_cell_volume 13704(2)
_cod_database_code 4089080
_shelx_shelxl_version_number 2014/7
_shelx_space_group_comment
;
The symmetry employed for this shelxl refinement is uniquely defined
by the following loop, which should always be used as a source of
symmetry information in preference to the above space-group names.
They are only intended as comments.
;
_shelx_estimated_absorpt_t_min 0.481
_shelx_estimated_absorpt_t_max 0.921

loop_
_space_group_symop_operation_xyz
'x, y, z'
'-y, x-y, z'
'-x+y, -x, z'
'x+2/3, y+1/3, z+1/3'
'-y+2/3, x-y+1/3, z+1/3'
'-x+y+2/3, -x+1/3, z+1/3'
'x+1/3, y+2/3, z+2/3'
'-y+1/3, x-y+2/3, z+2/3'
'-x+y+1/3, -x+2/3, z+2/3'
'-x, -y, -z'
'y, -x+y, -z'
'x-y, x, -z'
'-x+2/3, -y+1/3, -z+1/3'
'y+2/3, -x+y+1/3, -z+1/3'
'x-y+2/3, x+1/3, -z+1/3'
'-x+1/3, -y+2/3, -z+2/3'
'y+1/3, -x+y+2/3, -z+2/3'
'x-y+1/3, x+2/3, -z+2/3'

loop_
_atom_site_label
_atom_site_type_symbol
_atom_site_fract_x
_atom_site_fract_y
_atom_site_fract_z
_atom_site_U_iso_or_equiv
_atom_site_adp_type
_atom_site_occupancy
_atom_site_site_symmetry_order
_atom_site_calc_flag
_atom_site_refinement_flags_posn
_atom_site_refinement_flags_adp
_atom_site_refinement_flags_occupancy
_atom_site_disorder_assembly
_atom_site_disorder_group
Sm1 Sm 0.25017(2) 0.05476(2) 0.27212(5) 0.03059(14) Uani 1 1 d D . . . .
I1 I 0.18662(2) 0.00194(2) 0.4925(3) 0.0476(5) Uani 0.941(7) 1 d . . P A 1
I1A I 0.1844(3) 0.0058(3) 0.404(4) 0.044(6) Uani 0.059(7) 1 d . . P A 2
O1 O 0.25652(16) 0.10678(14) 0.4155(6) 0.0352(13) Uani 1 1 d . . . . .
C1 C 0.2759(3) 0.1460(2) 0.3709(10) 0.042(2) Uani 1 1 d . . . . .
H1A H 0.2606 0.1510 0.3013 0.050 Uiso 1 1 calc R U . . .
H1B H 0.2995 0.1527 0.3217 0.050 Uiso 1 1 calc R U . . .
I2 I 0.27571(2) 0.10693(2) -0.00222(6) 0.03836(17) Uani 1 1 d . . . . .
O2 O 0.21859(17) 0.00485(15) 0.0908(7) 0.0418(15) Uani 1 1 d . . . . .
C2 C 0.2823(3) 0.1672(3) 0.5137(12) 0.056(3) Uani 1 1 d . . . . .
H2A H 0.3061 0.1730 0.5595 0.067 Uiso 1 1 calc R U . . .
H2B H 0.2821 0.1903 0.4962 0.067 Uiso 1 1 calc R U . . .
C3 C 0.2506(3) 0.1414(3) 0.6105(12) 0.054(3) Uani 1 1 d . . . . .
H3A H 0.2570 0.1467 0.7174 0.065 Uiso 1 1 calc R U . . .
H3B H 0.2287 0.1437 0.5898 0.065 Uiso 1 1 calc R U . . .
C4 C 0.2435(3) 0.1040(3) 0.5716(12) 0.057(3) Uani 1 1 d . . . . .
H4A H 0.2169 0.0859 0.5790 0.068 Uiso 1 1 calc R U . . .
H4B H 0.2571 0.0965 0.6393 0.068 Uiso 1 1 calc R U . . .
C5 C 0.2052(3) -0.0338(2) 0.1227(12) 0.050(2) Uani 1 1 d . . . . .
H5A H 0.2005 -0.0389 0.2307 0.060 Uiso 1 1 calc R U . . .
H5B H 0.2230 -0.0412 0.0895 0.060 Uiso 1 1 calc R U . . .
C6 C 0.1696(3) -0.0537(3) 0.0337(13) 0.064(3) Uani 1 1 d . . . . .
H6A H 0.1639 -0.0789 0.0067 0.076 Uiso 1 1 calc R U . . .
H6B H 0.1487 -0.0552 0.0905 0.076 Uiso 1 1 calc R U . . .
C7 C 0.1777(3) -0.0301(3) -0.1026(12) 0.065(3) Uani 1 1 d . . . . .
H7A H 0.1571 -0.0259 -0.1252 0.078 Uiso 1 1 calc R U . . .
H7B H 0.1821 -0.0417 -0.1901 0.078 Uiso 1 1 calc R U . . .
C8 C 0.2127(3) 0.0065(3) -0.0628(11) 0.063(3) Uani 1 1 d . . . . .
H8A H 0.2340 0.0092 -0.1207 0.076 Uiso 1 1 calc R U . . .
H8B H 0.2093 0.0276 -0.0851 0.076 Uiso 1 1 calc R U . . .
O3 O 0.1938(6) 0.0600(6) 0.202(6) 0.061(2) Uani 0.65(2) 1 d D U P A 3
C9 C 0.1594(7) 0.0310(7) 0.143(6) 0.108(10) Uani 0.65(2) 1 d D U P A 3
H9A H 0.1554 0.0067 0.1745 0.130 Uiso 0.65(2) 1 calc R U P A 3
H9B H 0.1594 0.0319 0.0331 0.130 Uiso 0.65(2) 1 calc R U P A 3
C10 C 0.1291(6) 0.0373(6) 0.207(4) 0.115(10) Uani 0.65(2) 1 d D U P A 3
H10A H 0.1074 0.0272 0.1401 0.138 Uiso 0.65(2) 1 calc R U P A 3
H10B H 0.1213 0.0263 0.3074 0.138 Uiso 0.65(2) 1 calc R U P A 3
C11 C 0.1474(5) 0.0756(6) 0.212(4) 0.107(9) Uani 0.65(2) 1 d D U P A 3
H11A H 0.1368 0.0840 0.2910 0.128 Uiso 0.65(2) 1 calc R U P A 3
H11B H 0.1450 0.0856 0.1152 0.128 Uiso 0.65(2) 1 calc R U P A 3
C12 C 0.1869(6) 0.0885(7) 0.244(4) 0.102(10) Uani 0.65(2) 1 d D U P A 3
H12A H 0.2030 0.1111 0.1873 0.123 Uiso 0.65(2) 1 calc R U P A 3
H12B H 0.1920 0.0939 0.3520 0.123 Uiso 0.65(2) 1 calc R U P A 3
O3A O 0.1910(11) 0.0547(11) 0.198(12) 0.061(2) Uani 0.35(2) 1 d D U P A 4
C9A C 0.1552(11) 0.0234(9) 0.160(9) 0.073(9) Uani 0.35(2) 1 d D U P A 4
H9AA H 0.1383 0.0163 0.2462 0.088 Uiso 0.35(2) 1 calc R U P A 4
H9AB H 0.1577 0.0021 0.1303 0.088 Uiso 0.35(2) 1 calc R U P A 4
C10A C 0.1402(12) 0.0358(9) 0.028(5) 0.103(14) Uani 0.35(2) 1 d D U P A 4
H10C H 0.1498 0.0330 -0.0686 0.123 Uiso 0.35(2) 1 calc R U P A 4
H10D H 0.1130 0.0223 0.0261 0.123 Uiso 0.35(2) 1 calc R U P A 4
C11A C 0.1544(12) 0.0726(9) 0.066(7) 0.108(15) Uani 0.35(2) 1 d D U P A 4
H11C H 0.1354 0.0756 0.1183 0.130 Uiso 0.35(2) 1 calc R U P A 4
H11D H 0.1611 0.0876 -0.0266 0.130 Uiso 0.35(2) 1 calc R U P A 4
C12A C 0.1875(9) 0.0857(10) 0.163(6) 0.077(10) Uani 0.35(2) 1 d D U P A 4
H12C H 0.2097 0.1045 0.1104 0.092 Uiso 0.35(2) 1 calc R U P A 4
H12D H 0.1845 0.0968 0.2556 0.092 Uiso 0.35(2) 1 calc R U P A 4
C13 C 0.2930(2) 0.0461(2) 0.4750(9) 0.0301(17) Uani 1 1 d . . . . .
C14 C 0.2843(2) 0.0179(2) 0.3702(10) 0.0328(19) Uani 1 1 d . . . . .
C15 C 0.3019(2) 0.0341(2) 0.2361(9) 0.0344(19) Uani 1 1 d . . . . .
C16 C 0.3224(2) 0.0726(2) 0.2580(10) 0.038(2) Uani 1 1 d . . . . .
C17 C 0.3169(2) 0.0797(2) 0.4046(10) 0.0335(19) Uani 1 1 d . . . . .
C18 C 0.3363(3) 0.1167(2) 0.4803(12) 0.047(2) Uani 1 1 d . . . . .
H18A H 0.3581 0.1197 0.5324 0.071 Uiso 1 1 calc R U . . .
H18B H 0.3197 0.1184 0.5523 0.071 Uiso 1 1 calc R U . . .
H18C H 0.3438 0.1362 0.4054 0.071 Uiso 1 1 calc R U . . .
C19 C 0.3500(3) 0.0992(3) 0.1492(12) 0.053(3) Uani 1 1 d . . . . .
H19A H 0.3716 0.0960 0.1469 0.079 Uiso 1 1 calc R U . . .
H19B H 0.3575 0.1244 0.1800 0.079 Uiso 1 1 calc R U . . .
H19C H 0.3390 0.0946 0.0496 0.079 Uiso 1 1 calc R U . . .
C20 C 0.3036(3) 0.0149(3) 0.0965(11) 0.050(2) Uani 1 1 d . . . . .
H20A H 0.3289 0.0203 0.0804 0.076 Uiso 1 1 calc R U . . .
H20B H 0.2956 0.0235 0.0108 0.076 Uiso 1 1 calc R U . . .
H20C H 0.2875 -0.0117 0.1077 0.076 Uiso 1 1 calc R U . . .
C21 C 0.2637(3) -0.0227(2) 0.4083(12) 0.049(2) Uani 1 1 d . . . . .
H21A H 0.2780 -0.0280 0.4802 0.074 Uiso 1 1 calc R U . . .
H21B H 0.2599 -0.0371 0.3175 0.074 Uiso 1 1 calc R U . . .
H21C H 0.2398 -0.0292 0.4519 0.074 Uiso 1 1 calc R U . . .
C22 C 0.2834(3) 0.0405(3) 0.6374(10) 0.045(2) Uani 1 1 d . . . . .
H22A H 0.2938 0.0265 0.6829 0.067 Uiso 1 1 calc R U . . .
H22B H 0.2566 0.0269 0.6487 0.067 Uiso 1 1 calc R U . . .
H22C H 0.2935 0.0644 0.6869 0.067 Uiso 1 1 calc R U . . .

loop_
_atom_site_aniso_label
_atom_site_aniso_U_11
_atom_site_aniso_U_22
_atom_site_aniso_U_33
_atom_site_aniso_U_23
_atom_site_aniso_U_13
_atom_site_aniso_U_12
Sm1 0.0311(2) 0.0210(2) 0.0383(3) -0.00067(17) -0.00349(18) 0.01202(18)
I1 0.0362(4) 0.0410(4) 0.0545(12) 0.0052(4) 0.0060(4) 0.0110(3)
I1A 0.049(7) 0.039(6) 0.036(14) 0.011(6) 0.000(6) 0.017(5)
O1 0.042(3) 0.025(3) 0.043(3) -0.001(2) 0.005(3) 0.021(3)
C1 0.047(5) 0.020(4) 0.053(6) 0.000(4) -0.001(4) 0.013(4)
I2 0.0433(3) 0.0266(3) 0.0427(3) 0.0038(2) -0.0020(3) 0.0157(3)
O2 0.044(4) 0.029(3) 0.038(3) -0.004(3) -0.005(3) 0.007(3)
C2 0.072(7) 0.038(5) 0.060(7) -0.008(5) 0.008(6) 0.030(5)
C3 0.077(8) 0.055(6) 0.052(6) -0.005(5) 0.004(5) 0.049(6)
C4 0.079(8) 0.045(6) 0.048(6) 0.003(5) 0.016(5) 0.033(6)
C5 0.048(6) 0.031(5) 0.056(6) -0.004(4) -0.012(5) 0.009(4)
C6 0.055(7) 0.036(6) 0.073(8) -0.006(5) -0.011(6) 0.003(5)
C7 0.062(7) 0.047(6) 0.057(7) -0.004(5) -0.016(5) 0.004(5)
C8 0.078(8) 0.035(5) 0.040(6) 0.003(4) -0.011(5) 0.001(5)
O3 0.043(4) 0.057(6) 0.085(6) 0.017(7) 0.001(5) 0.027(4)
C9 0.053(6) 0.087(9) 0.19(2) -0.033(15) -0.031(10) 0.041(6)
C10 0.053(6) 0.082(8) 0.22(3) -0.026(11) -0.016(7) 0.038(5)
C11 0.052(6) 0.082(8) 0.20(3) -0.026(11) -0.027(9) 0.041(6)
C12 0.053(6) 0.077(7) 0.19(3) -0.026(12) -0.026(9) 0.041(5)
O3A 0.043(4) 0.057(6) 0.085(6) 0.017(7) 0.001(5) 0.027(4)
C9A 0.046(8) 0.059(7) 0.115(19) 0.017(8) -0.010(11) 0.027(6)
C10A 0.085(17) 0.067(9) 0.15(2) 0.022(11) -0.041(18) 0.030(9)
C11A 0.079(16) 0.067(9) 0.17(3) 0.016(11) -0.05(2) 0.033(9)
C12A 0.052(12) 0.059(7) 0.12(2) 0.019(8) -0.012(14) 0.030(6)
C13 0.025(4) 0.029(4) 0.039(5) 0.001(3) -0.002(3) 0.016(4)
C14 0.027(4) 0.024(4) 0.051(5) -0.003(4) -0.005(4) 0.015(3)
C15 0.039(5) 0.035(5) 0.039(5) 0.001(4) 0.001(4) 0.026(4)
C16 0.028(4) 0.032(5) 0.053(6) 0.007(4) 0.003(4) 0.014(4)
C17 0.026(4) 0.027(4) 0.050(5) -0.002(4) 0.000(4) 0.015(4)
C18 0.035(5) 0.030(5) 0.075(7) -0.017(5) -0.011(5) 0.015(4)
C19 0.033(5) 0.053(6) 0.070(7) 0.019(5) 0.013(5) 0.020(5)
C20 0.058(6) 0.054(6) 0.050(6) -0.007(5) 0.006(5) 0.036(5)
C21 0.051(6) 0.026(5) 0.072(7) 0.006(4) -0.002(5) 0.020(4)
C22 0.038(5) 0.049(6) 0.045(5) 0.003(4) -0.003(4) 0.021(5)

loop_
_atom_type_symbol
_atom_type_description
_atom_type_scat_dispersion_real
_atom_type_scat_dispersion_imag
_atom_type_scat_source
C C 0.0033 0.0016 'International Tables Vol C Tables 4.2.6.8 and 6.1.1.4'
H H 0.0000 0.0000 'International Tables Vol C Tables 4.2.6.8 and 6.1.1.4'
O O 0.0106 0.0060 'International Tables Vol C Tables 4.2.6.8 and 6.1.1.4'
I I -0.4742 1.8119 'International Tables Vol C Tables 4.2.6.8 and 6.1.1.4'
Sm Sm -0.1638 3.4418 'International Tables Vol C Tables 4.2.6.8 and 6.1.1.4'

loop_
_geom_angle_atom_site_label_1
_geom_angle_atom_site_label_2
_geom_angle_atom_site_label_3
_geom_angle
O1 Sm1 O2 152.6(2)
O1 Sm1 O3 75.2(8)
O2 Sm1 O3 77.4(9)
O1 Sm1 O3A 79.0(15)
O2 Sm1 O3A 73.6(16)
O1 Sm1 C13 89.1(2)
O2 Sm1 C13 116.3(2)
O3 Sm1 C13 151.7(14)
O3A Sm1 C13 152(2)
O1 Sm1 C17 78.1(2)
O2 Sm1 C17 129.1(2)
O3 Sm1 C17 152.9(7)
O3A Sm1 C17 157.0(13)
C13 Sm1 C17 30.0(2)
O1 Sm1 C14 119.1(2)
O2 Sm1 C14 86.7(2)
O3 Sm1 C14 153.9(7)
O3A Sm1 C14 149.8(11)
C13 Sm1 C14 30.1(2)
C17 Sm1 C14 49.2(2)
O1 Sm1 C15 126.9(2)
O2 Sm1 C15 80.0(2)
O3 Sm1 C15 156.0(11)
O3A Sm1 C15 153.0(19)
C13 Sm1 C15 49.4(2)
C17 Sm1 C15 49.1(3)
C14 Sm1 C15 29.6(2)
O1 Sm1 C16 99.8(2)
O2 Sm1 C16 104.8(2)
O3 Sm1 C16 155.4(11)
O3A Sm1 C16 158(2)
C13 Sm1 C16 49.3(3)
C17 Sm1 C16 29.5(3)
C14 Sm1 C16 49.1(2)
C15 Sm1 C16 30.0(3)
O1 Sm1 I1A 93.6(4)
O2 Sm1 I1A 74.6(5)
C13 Sm1 I1A 95.6(6)
C17 Sm1 I1A 123.8(6)
C14 Sm1 I1A 93.1(5)
C15 Sm1 I1A 118.3(4)
C16 Sm1 I1A 141.7(5)
O1 Sm1 I2 86.58(13)
O2 Sm1 I2 85.80(14)
O3 Sm1 I2 75.7(12)
O3A Sm1 I2 78(2)
C13 Sm1 I2 127.43(17)
C17 Sm1 I2 98.47(18)
C14 Sm1 I2 124.13(18)
C15 Sm1 I2 94.69(18)
C16 Sm1 I2 79.99(18)
I1A Sm1 I2 136.9(6)
O1 Sm1 I1 88.59(13)
O2 Sm1 I1 84.73(14)
C13 Sm1 I1 82.61(17)
C17 Sm1 I1 110.04(19)
C14 Sm1 I1 84.24(18)
C15 Sm1 I1 112.13(18)
C16 Sm1 I1 130.58(18)
I2 Sm1 I1 149.41(4)
C1 O1 C4 108.4(6)
C1 O1 Sm1 127.5(5)
C4 O1 Sm1 123.9(5)
O1 C1 C2 105.4(7)
C8 O2 C5 105.5(7)
C8 O2 Sm1 129.8(5)
C5 O2 Sm1 124.4(5)
C3 C2 C1 103.5(8)
C4 C3 C2 105.3(8)
C3 C4 O1 105.5(8)
O2 C5 C6 103.6(8)
C7 C6 C5 103.1(8)
C6 C7 C8 104.9(8)
O2 C8 C7 106.3(8)
C12 O3 C9 105.6(15)
C12 O3 Sm1 126.4(16)
C9 O3 Sm1 126.5(14)
O3 C9 C10 107(3)
C11 C10 C9 100.7(18)
C10 C11 C12 107.1(16)
O3 C12 C11 107.5(15)
C12A O3A C9A 104.0(16)
C12A O3A Sm1 127(2)
C9A O3A Sm1 129(2)
O3A C9A C10A 107(3)
C11A C10A C9A 100(2)
C10A C11A C12A 111(2)
O3A C12A C11A 107(2)
C17 C13 C14 107.4(7)
C17 C13 C22 126.5(8)
C14 C13 C22 125.4(8)
C17 C13 Sm1 75.7(5)
C14 C13 Sm1 75.8(5)
C22 C13 Sm1 121.9(5)
C15 C14 C13 108.3(7)
C15 C14 C21 127.3(8)
C13 C14 C21 123.9(8)
C15 C14 Sm1 75.4(5)
C13 C14 Sm1 74.2(4)
C21 C14 Sm1 122.9(6)
C14 C15 C16 108.0(7)
C14 C15 C20 127.5(8)
C16 C15 C20 124.1(8)
C14 C15 Sm1 75.0(5)
C16 C15 Sm1 75.4(5)
C20 C15 Sm1 121.7(6)
C17 C16 C15 107.8(7)
C17 C16 C19 127.1(8)
C15 C16 C19 124.4(9)
C17 C16 Sm1 74.6(5)
C15 C16 Sm1 74.6(5)
C19 C16 Sm1 124.8(6)
C16 C17 C13 108.6(7)
C16 C17 C18 125.8(8)
C13 C17 C18 125.3(8)
C16 C17 Sm1 75.9(5)
C13 C17 Sm1 74.3(5)
C18 C17 Sm1 121.0(5)

loop_
_geom_bond_atom_site_label_1
_geom_bond_atom_site_label_2
_geom_bond_distance
Sm1 O1 2.432(5)
Sm1 O2 2.453(6)
Sm1 O3 2.563(9)
Sm1 O3A 2.572(14)
Sm1 C13 2.709(8)
Sm1 C17 2.726(8)
Sm1 C14 2.729(8)
Sm1 C15 2.733(8)
Sm1 C16 2.743(8)
Sm1 I1A 2.753(17)
Sm1 I2 3.1068(7)
Sm1 I1 3.1671(16)
O1 C1 1.481(10)
O1 C4 1.486(11)
C1 C2 1.505(13)
O2 C8 1.406(11)
O2 C5 1.457(11)
C2 C3 1.502(15)
C3 C4 1.485(13)
C5 C6 1.523(14)
C6 C7 1.503(15)
C7 C8 1.546(14)
O3 C12 1.42(3)
O3 C9 1.445(18)
C9 C10 1.53(4)
C10 C11 1.40(3)
C11 C12 1.50(2)
O3A C12A 1.42(3)
O3A C9A 1.46(2)
C9A C10A 1.54(4)
C10A C11A 1.39(3)
C11A C12A 1.50(3)
C13 C17 1.408(11)
C13 C14 1.410(11)
C13 C22 1.498(12)
C14 C15 1.396(12)
C14 C21 1.517(11)
C15 C16 1.416(12)
C15 C20 1.511(12)
C16 C17 1.393(12)
C16 C19 1.499(12)
C17 C18 1.508(11)

loop_
_geom_torsion_atom_site_label_1
_geom_torsion_atom_site_label_2
_geom_torsion_atom_site_label_3
_geom_torsion_atom_site_label_4
_geom_torsion
C4 O1 C1 C2 13.6(10)
Sm1 O1 C1 C2 -161.8(6)
O1 C1 C2 C3 -29.6(10)
C1 C2 C3 C4 35.0(11)
C2 C3 C4 O1 -26.8(12)
C1 O1 C4 C3 8.1(11)
Sm1 O1 C4 C3 -176.2(6)
C8 O2 C5 C6 -41.9(11)
Sm1 O2 C5 C6 143.7(7)
O2 C5 C6 C7 34.1(12)
C5 C6 C7 C8 -14.8(13)
C5 O2 C8 C7 32.2(12)
Sm1 O2 C8 C7 -153.8(7)
C6 C7 C8 O2 -10.0(14)
C12 O3 C9 C10 -21(5)
Sm1 O3 C9 C10 146(3)
O3 C9 C10 C11 34(4)
C9 C10 C11 C12 -33(4)
C9 O3 C12 C11 1(5)
Sm1 O3 C12 C11 -166(3)
C10 C11 C12 O3 22(4)
C12A O3A C9A C10A 31(7)
Sm1 O3A C9A C10A -140(6)
O3A C9A C10A C11A -34(6)
C9A C10A C11A C12A 24(6)
C9A O3A C12A C11A -16(8)
Sm1 O3A C12A C11A 155(6)
C10A C11A C12A O3A -6(7)
C17 C13 C14 C15 -1.4(9)
C22 C13 C14 C15 -172.5(8)
Sm1 C13 C14 C15 68.3(6)
C17 C13 C14 C21 171.0(8)
C22 C13 C14 C21 -0.1(13)
Sm1 C13 C14 C21 -119.4(8)
C17 C13 C14 Sm1 -69.7(5)
C22 C13 C14 Sm1 119.2(8)
C13 C14 C15 C16 1.3(9)
C21 C14 C15 C16 -170.7(8)
Sm1 C14 C15 C16 68.8(6)
C13 C14 C15 C20 173.7(8)
C21 C14 C15 C20 1.7(14)
Sm1 C14 C15 C20 -118.7(9)
C13 C14 C15 Sm1 -67.5(6)
C21 C14 C15 Sm1 120.5(9)
C14 C15 C16 C17 -0.8(9)
C20 C15 C16 C17 -173.5(8)
Sm1 C15 C16 C17 67.8(6)
C14 C15 C16 C19 169.5(8)
C20 C15 C16 C19 -3.2(14)
Sm1 C15 C16 C19 -121.9(9)
C14 C15 C16 Sm1 -68.6(6)
C20 C15 C16 Sm1 118.7(8)
C15 C16 C17 C13 -0.1(9)
C19 C16 C17 C13 -170.0(8)
Sm1 C16 C17 C13 67.7(6)
C15 C16 C17 C18 173.9(8)
C19 C16 C17 C18 4.0(14)
Sm1 C16 C17 C18 -118.2(8)
C15 C16 C17 Sm1 -67.8(6)
C19 C16 C17 Sm1 122.2(9)
C14 C13 C17 C16 0.9(9)
C22 C13 C17 C16 171.9(8)
Sm1 C13 C17 C16 -68.8(6)
C14 C13 C17 C18 -173.1(8)
C22 C13 C17 C18 -2.2(13)
Sm1 C13 C17 C18 117.1(8)
C14 C13 C17 Sm1 69.7(5)
C22 C13 C17 Sm1 -119.3(8)
